data_4031305
loop_
_publ_author_name
'Golovnev, Nikolay'
'Molokeev, Maxim'

_publ_section_title
;
 Crystal structure of catena-Bis(2-thiobarbiturato-O,S)diaquacadmium
;
_journal_issue 10
_journal_name_full 'Russian Journal of Inorganic Chemistry'
_journal_page_first 1193
_journal_paper_doi 10.1134/S0036023613100094
_journal_volume 58
_journal_year 2013
_chemical_formula_moiety
;
C8 H6 Cd N4 O6 S2
;
_chemical_formula_sum 'C8 H6 Cd N4 O6 S2'
_chemical_formula_weight 430.72
_chemical_name_systematic
; 
Catena-bis(2-thiobarbiturato-O,S)-diaqua-cadmium
;
_space_group_IT_number 2
_symmetry_cell_setting triclinic
_symmetry_space_group_name_Hall '-P 1'
_symmetry_space_group_name_H-M 'P -1'
_cell_angle_alpha 88.5586(16)
_cell_angle_beta 75.3464(18)
_cell_angle_gamma 111.6873(13)
_cell_formula_units_Z 1
_cell_length_a 6.94329(33)
_cell_length_b 7.22572(34)
_cell_length_c 7.40473(31)
_cell_measurement_temperature 300
_cell_volume 331.05(3)
_diffrn_ambient_temperature 300
_diffrn_measurement_device_type
;
D8 ADVANCE Bruker
;
_diffrn_radiation_monochromator none
_diffrn_radiation_probe x-ray
_diffrn_radiation_type
;
 Cu K\a~1~~2~
;
_exptl_absorpt_coefficient_mu 16.517
_exptl_crystal_density_diffrn 2.160391
_pd_char_colour
;
colourless
;
_pd_meas_2theta_range_inc 0.016
_pd_meas_2theta_range_max 139.9869
_pd_meas_2theta_range_min 5
_pd_meas_scan_method step
_pd_proc_ls_pref_orient_corr
;
no correction
;
_pd_proc_ls_profile_function PearsonVII
_pd_proc_ls_prof_R_factor 3.591
_pd_proc_ls_prof_wR_expected 1.508
_pd_proc_ls_prof_wR_factor 3.888
_pd_proc_number_of_points 8436.68125
_pd_spec_mount_mode reflection
_refine_ls_goodness_of_fit_ref 2.578
_refine_ls_R_I_factor 1.387
_refine_ls_shift/su_max 0.01000
_cod_data_source_file CdH2O2HTBA2.cif
_cod_data_source_block a
_cod_original_cell_volume 331.051(27)
_cod_original_sg_symbol_Hall
;
-P 1
;
_cod_original_sg_symbol_H-M P-1
_cod_original_formula_sum
;
C8 H6 Cd N4 O6 S2
;
_cod_database_code 4031305
_cod_database_fobs_code 4031305

loop_
_symmetry_equiv_pos_as_xyz
'x, y, z'
'-x, -y, -z'

loop_
_atom_site_label
_atom_site_type_symbol
_atom_site_fract_x
_atom_site_fract_y
_atom_site_fract_z
_atom_site_occupancy
_atom_site_B_iso_or_equiv
_atom_site_adp_type
Cd Cd 0 1 0 1 0 Uani
S S 0.31213(41) 0.87630(42) 0.82021(40) 1 2.35(13) Uiso
O1 O 0.4043(11) 0.4676(11) 0.29996(79) 1 2.81(21) Uiso
O2 O -0.00701(97) 0.8788(10) 0.29498(74) 1 1.45(15) Uiso
N1 N 0.1557(12) 0.8653(11) 0.52860(90) 1 1.10(20) Uiso
N3 N 0.3450(12) 0.6645(12) 0.5302(11) 1 2.19(21) Uiso
C2 C 0.2628(17) 0.7843(16) 0.6283(13) 1 1.84(24) Uiso
C4 C 0.3161(16) 0.5833(17) 0.3651(14) 1 1.88(29) Uiso
C5 C 0.1887(16) 0.6592(16) 0.2902(13) 1 2.52(28) Uiso
C6 C 0.1154(15) 0.7919(13) 0.3594(12) 1 1.24(23) Uiso
O O 0.26639(90) 1.29751(89) 0.01864(77) 1 2.09(19) Uiso
H1 H 0.10025 0.94305 0.57941 1 4 Uiso
H3 H 0.42155 0.62217 0.58533 1 4 Uiso
H5 H 0.1682 0.62058 0.16726 1 4 Uiso

loop_
_atom_site_aniso_label
_atom_site_aniso_U_11
_atom_site_aniso_U_22
_atom_site_aniso_U_33
_atom_site_aniso_U_12
_atom_site_aniso_U_13
_atom_site_aniso_U_23
Cd 0.0446(18) 0.0486(18) 0.0256(16) 0.0301(11) -0.01296(85) -0.01883(79)

loop_
_diffrn_radiation_wavelength
_diffrn_radiation_wavelength_wt
1.5406 1.0000
1.5443 0.5000

loop_
_geom_angle_atom_site_label_1
_geom_angle_atom_site_label_2
_geom_angle_atom_site_label_3
_geom_angle
_geom_angle_site_symmetry_1
_geom_angle_site_symmetry_3
C2 N1 C6 120.15(91) 1_555 1_555
C2 N1 H1 118.67 1_555 1_555
C6 N1 H1 120.51 1_555 1_555
C2 N3 C4 131.5(13) 1_555 1_555
C2 N3 H3 113.35 1_555 1_555
C4 N3 H3 114.92 1_555 1_555
C5 C6 O2 129.8(12) 1_555 1_555
C5 C6 N1 119.76(96) 1_555 1_555
C4 C5 C6 125.3(12) 1_555 1_555
C4 C5 H5 116.95 1_555 1_555
H5 C5 C6 117.33 1_555 1_555
S C2 N1 118.89(78) 1_555 1_555
S C2 N3 127.65(98) 1_555 1_555
O1 C4 N3 120.94(95) 1_555 1_555
O1 C4 C5 128.9(12) 1_555 1_555
O2 C6 N1 110.42(70) 1_555 1_555
N1 C2 N3 112.28(80) 1_555 1_555
N3 C4 C5 110.09(88) 1_555 1_555
S Cd O2 93.22(16) 1_554 1_555
S Cd O 88.43(15) 1_554 1_555
O2 Cd O 88.91(22) 1_555 1_555

loop_
_geom_bond_atom_site_label_1
_geom_bond_atom_site_label_2
_geom_bond_distance
_geom_bond_site_symmetry_2
S C2 1.644(10) .
O1 C4 1.247(13) .
O2 C6 1.389(11) .
N1 C2 1.421(12) .
N1 C6 1.425(11) .
N1 H1 0.83822 .
N3 C2 1.338(14) .
N3 C4 1.397(13) .
N3 H3 0.87541 .
C6 C5 1.302(14) .
C5 C4 1.408(14) .
C5 H5 0.98784 .
Cd S 2.7018(27) 1_554
Cd O2 2.3149(54) .
Cd O 2.2950(64) .

loop_
_geom_hbond_atom_site_label_D
_geom_hbond_atom_site_label_H
_geom_hbond_atom_site_label_A
_geom_hbond_distance_DH
_geom_hbond_distance_HA
_geom_hbond_distance_DA
_geom_hbond_angle_DHA
_geom_hbond_site_symmetry_A
N1 H1 O2 0.84 1.82 2.65(1) 173 2_576
N3 H3 O1 0.88 1.92 2.79(1) 178 2_666
